data_7123157
loop_
_publ_author_name
'Deck, Eva'
'Wagner, Hanna E.'
'Paradies, Jan'
'Breher, Frank'

_publ_section_title
;
 Redox-Responsive Phosphonite Gold Complexes in Hydroamination Catalysis
;
_journal_name_full 'Chemical Communications'
_journal_paper_doi 10.1039/C9CC01492F
_journal_year 2019
_chemical_formula_moiety 'C14 H17 Fe O2 P'
_chemical_formula_sum 'C14 H17 Fe O2 P'
_chemical_formula_weight 304.09
_space_group_crystal_system triclinic
_space_group_IT_number 2
_space_group_name_Hall '-P 1'
_space_group_name_H-M_alt 'P -1'
_symmetry_space_group_name_Hall '-P 1'
_symmetry_space_group_name_H-M 'P -1'
_atom_sites_solution_hydrogens geom
_atom_sites_solution_primary direct
_audit_creation_date 2018-02-26
_audit_creation_method
;
Olex2 1.2
(compiled 2017.03.28 svn.r3405 for OlexSys, GUI svn.r5337)
;
_audit_update_record
;
2019-02-19 deposited with the CCDC.    2019-03-20 downloaded from the CCDC.
;
_cell_angle_alpha 82.74(3)
_cell_angle_beta 89.87(3)
_cell_angle_gamma 82.00(3)
_cell_formula_units_Z 4
_cell_length_a 9.0780(18)
_cell_length_b 10.334(2)
_cell_length_c 14.468(3)
_cell_measurement_reflns_used 26843
_cell_measurement_temperature 200
_cell_measurement_theta_max 29.75
_cell_measurement_theta_min 1.42
_cell_volume 1333.1(5)
_computing_molecular_graphics 'Olex2 (Dolomanov et al., 2009)'
_computing_publication_material 'Olex2 (Dolomanov et al., 2009)'
_computing_structure_refinement 'ShelXL (Sheldrick, 2015)'
_computing_structure_solution 'SIR2004 (Burla et al., 2007)'
_diffrn_ambient_temperature 200
_diffrn_measured_fraction_theta_full 1.000
_diffrn_measured_fraction_theta_max 1.000
_diffrn_measurement_device_type 'Stoe IPDS II'
_diffrn_measurement_method '\w scans'
_diffrn_radiation_monochromator graphite
_diffrn_radiation_type MoK\a
_diffrn_radiation_wavelength 0.71073
_diffrn_reflns_av_R_equivalents 0.0852
_diffrn_reflns_av_unetI/netI 0.0528
_diffrn_reflns_Laue_measured_fraction_full 1.000
_diffrn_reflns_Laue_measured_fraction_max 1.000
_diffrn_reflns_limit_h_max 11
_diffrn_reflns_limit_h_min -11
_diffrn_reflns_limit_k_max 13
_diffrn_reflns_limit_k_min -13
_diffrn_reflns_limit_l_max 18
_diffrn_reflns_limit_l_min -18
_diffrn_reflns_number 21197
_diffrn_reflns_point_group_measured_fraction_full 1.000
_diffrn_reflns_point_group_measured_fraction_max 1.000
_diffrn_reflns_theta_full 25.242
_diffrn_reflns_theta_max 27.000
_diffrn_reflns_theta_min 1.419
_exptl_absorpt_coefficient_mu 1.241
_exptl_absorpt_correction_T_max 0.6985
_exptl_absorpt_correction_T_min 0.4415
_exptl_absorpt_correction_type numerical
_exptl_crystal_colour 'clear yellow'
_exptl_crystal_colour_lustre clear
_exptl_crystal_colour_primary yellow
_exptl_crystal_density_diffrn 1.515
_exptl_crystal_description irregular
_exptl_crystal_F_000 632
_exptl_crystal_size_max 0.2
_exptl_crystal_size_mid 0.2
_exptl_crystal_size_min 0.15
_refine_diff_density_max 0.632
_refine_diff_density_min -0.614
_refine_diff_density_rms 0.073
_refine_ls_extinction_method none
_refine_ls_goodness_of_fit_ref 1.075
_refine_ls_hydrogen_treatment constr
_refine_ls_matrix_type full
_refine_ls_number_parameters 331
_refine_ls_number_reflns 5828
_refine_ls_number_restraints 0
_refine_ls_restrained_S_all 1.075
_refine_ls_R_factor_all 0.0573
_refine_ls_R_factor_gt 0.0433
_refine_ls_shift/su_max 0.001
_refine_ls_shift/su_mean 0.000
_refine_ls_structure_factor_coef Fsqd
_refine_ls_weighting_details 'w=1/[\s^2^(Fo^2^)+(0.0615P)^2^+0.3964P] where P=(Fo^2^+2Fc^2^)/3'
_refine_ls_weighting_scheme calc
_refine_ls_wR_factor_gt 0.1144
_refine_ls_wR_factor_ref 0.1244
_reflns_Friedel_coverage 0.000
_reflns_number_gt 4497
_reflns_number_total 5828
_reflns_threshold_expression 'I > 2\s(I)'
_cod_data_source_file c9cc01492f2.cif
_cod_data_source_block hw_a_CCDC3
_cod_database_code 7123157
_shelx_shelxl_version_number 2017/1
_shelx_space_group_comment
;
The symmetry employed for this shelxl refinement is uniquely defined
by the following loop, which should always be used as a source of
symmetry information in preference to the above space-group names.
They are only intended as comments.
;
_olex2_refinement_description
;
1. Fixed Uiso
 At 1.2 times of:
  All C(H) groups
 At 1.5 times of:
  All C(H,H,H) groups
2.a Aromatic/amide H refined with riding coordinates:
 C7(H7), C00B(H00B), C10(H10), C00F(H00F), C3(H3), C2(H2), C00J(H00J), C8(H8),
 C9(H9), C5(H5), C00N(H00N), C00O(H00O), C4(H4), C00S(H00S), C00W(H00W),
 C00Y(H00Y)
2.b Idealised Me refined as rotating group:
 C00T(H00A,H00C,H00D), C12(H12A,H12B,H12C), C13(H13A,H13B,H13C), C14(H14A,H14B,
 H14C), C00Z(H00E,H00G,H00H), C010(H01A,H01B,H01C)
;
_olex2_exptl_crystal_mounting_method 'glass needle'
_olex2_submission_original_sample_id L3
_olex2_submission_special_instructions 'No special instructions were received'

loop_
_space_group_symop_operation_xyz
'x, y, z'
'-x, -y, -z'

loop_
_atom_site_label
_atom_site_type_symbol
_atom_site_fract_x
_atom_site_fract_y
_atom_site_fract_z
_atom_site_U_iso_or_equiv
_atom_site_adp_type
_atom_site_occupancy
_atom_site_site_symmetry_order
_atom_site_calc_flag
_atom_site_refinement_flags_posn
Fe1 Fe 0.75586(4) 0.72703(4) 0.26455(3) 0.03403(12) Uani 1 1 d .
Fe10 Fe 0.66829(4) 0.74072(4) 0.76235(3) 0.03601(12) Uani 1 1 d .
P1 P 0.98104(8) 0.80003(8) 0.09105(5) 0.03862(18) Uani 1 1 d .
P10 P 0.42289(8) 0.80940(8) 0.58824(5) 0.03871(18) Uani 1 1 d .
O1 O 0.8893(2) 0.6730(2) 0.08275(14) 0.0420(5) Uani 1 1 d .
O2 O 1.0609(2) 0.7564(2) 0.19642(14) 0.0422(5) Uani 1 1 d .
O007 O 0.5572(2) 0.6834(2) 0.58069(14) 0.0427(5) Uani 1 1 d .
O008 O 0.3559(2) 0.7646(2) 0.69281(14) 0.0416(5) Uani 1 1 d .
C7 C 0.9466(3) 0.6673(3) 0.34139(19) 0.0392(6) Uani 1 1 d .
H7 H 1.001954 0.581467 0.348884 0.047 Uiso 1 1 calc R
C00A C 0.4459(3) 0.7818(3) 0.76684(19) 0.0382(6) Uani 1 1 d .
C00B C 0.4983(3) 0.6785(3) 0.83931(19) 0.0397(6) Uani 1 1 d .
H00B H 0.472249 0.591865 0.847387 0.048 Uiso 1 1 calc R
C6 C 0.9644(3) 0.7719(3) 0.2697(2) 0.0387(6) Uani 1 1 d .
C1 C 0.7621(3) 0.6737(3) 0.13563(19) 0.0391(6) Uani 1 1 d .
C10 C 0.8607(3) 0.8842(3) 0.2833(2) 0.0435(7) Uani 1 1 d .
H10 H 0.848816 0.967191 0.245478 0.052 Uiso 1 1 calc R
C00F C 0.7463(3) 0.5796(3) 0.7003(2) 0.0430(7) Uani 1 1 d .
H00F H 0.714676 0.495214 0.711658 0.052 Uiso 1 1 calc R
C3 C 0.5988(3) 0.6065(3) 0.2475(2) 0.0436(7) Uani 1 1 d .
H3 H 0.552909 0.554582 0.295083 0.052 Uiso 1 1 calc R
C2 C 0.7340(3) 0.5659(3) 0.2016(2) 0.0408(6) Uani 1 1 d .
H2 H 0.794031 0.482380 0.213024 0.049 Uiso 1 1 calc R
C00I C 0.2817(3) 0.7569(3) 0.5155(2) 0.0378(6) Uani 1 1 d .
C00J C 0.5095(3) 0.8950(3) 0.7802(2) 0.0453(7) Uani 1 1 d .
H00J H 0.492838 0.977743 0.742209 0.054 Uiso 1 1 calc R
C8 C 0.8295(3) 0.7161(3) 0.4000(2) 0.0418(6) Uani 1 1 d .
H8 H 0.792901 0.667870 0.453366 0.050 Uiso 1 1 calc R
C9 C 0.7779(3) 0.8489(3) 0.3643(2) 0.0426(7) Uani 1 1 d .
H9 H 0.701005 0.904974 0.390043 0.051 Uiso 1 1 calc R
C5 C 0.6451(3) 0.7812(3) 0.1396(2) 0.0433(7) Uani 1 1 d .
H5 H 0.635665 0.864938 0.102918 0.052 Uiso 1 1 calc R
C00N C 0.5969(3) 0.7297(3) 0.8971(2) 0.0417(6) Uani 1 1 d .
H00N H 0.649406 0.682858 0.950566 0.050 Uiso 1 1 calc R
C00O C 0.8656(3) 0.6224(4) 0.7464(2) 0.0483(7) Uani 1 1 d .
H00O H 0.927718 0.571369 0.794240 0.058 Uiso 1 1 calc R
C11 C 1.1407(3) 0.7499(3) 0.0188(2) 0.0420(6) Uani 1 1 d .
C4 C 0.5455(3) 0.7376(3) 0.2097(2) 0.0434(7) Uani 1 1 d .
H4 H 0.457474 0.788606 0.228018 0.052 Uiso 1 1 calc R
C00R C 0.6830(3) 0.6863(3) 0.6341(2) 0.0417(7) Uani 1 1 d .
C00S C 0.6030(4) 0.8630(3) 0.8610(2) 0.0474(7) Uani 1 1 d .
H00S H 0.659832 0.921036 0.886334 0.057 Uiso 1 1 calc R
C00T C 0.1404(3) 0.8555(3) 0.5213(2) 0.0474(7) Uani 1 1 d .
H00A H 0.102522 0.845940 0.584940 0.071 Uiso 1 1 calc GR
H00C H 0.064764 0.838435 0.477921 0.071 Uiso 1 1 calc GR
H00D H 0.163510 0.945344 0.504789 0.071 Uiso 1 1 calc GR
C12 C 1.2496(3) 0.8487(3) 0.0271(2) 0.0482(7) Uani 1 1 d .
H12A H 1.198081 0.938470 0.010651 0.072 Uiso 1 1 calc GR
H12B H 1.332562 0.832427 -0.015267 0.072 Uiso 1 1 calc GR
H12C H 1.287801 0.838332 0.091323 0.072 Uiso 1 1 calc GR
C13 C 1.0786(4) 0.7679(4) -0.0807(2) 0.0535(8) Uani 1 1 d .
H13A H 1.007988 0.705451 -0.085767 0.080 Uiso 1 1 calc GR
H13B H 1.160375 0.751668 -0.123964 0.080 Uiso 1 1 calc GR
H13C H 1.027743 0.858075 -0.096191 0.080 Uiso 1 1 calc GR
C00W C 0.7633(3) 0.7952(4) 0.6376(2) 0.0495(8) Uani 1 1 d .
H00W H 0.745546 0.878368 0.600216 0.059 Uiso 1 1 calc R
C14 C 1.2163(4) 0.6099(3) 0.0463(3) 0.0565(9) Uani 1 1 d .
H14A H 1.252696 0.600065 0.110887 0.085 Uiso 1 1 calc GR
H14B H 1.300153 0.590925 0.005059 0.085 Uiso 1 1 calc GR
H14C H 1.144839 0.548305 0.040777 0.085 Uiso 1 1 calc GR
C00Y C 0.8757(3) 0.7542(4) 0.7086(2) 0.0536(8) Uani 1 1 d .
H00Y H 0.945524 0.806649 0.727321 0.064 Uiso 1 1 calc R
C00Z C 0.3409(4) 0.7728(4) 0.4161(2) 0.0558(9) Uani 1 1 d .
H00E H 0.362963 0.863027 0.399735 0.084 Uiso 1 1 calc GR
H00G H 0.265764 0.755184 0.372571 0.084 Uiso 1 1 calc GR
H00H H 0.431922 0.710557 0.412265 0.084 Uiso 1 1 calc GR
C010 C 0.2511(4) 0.6167(3) 0.5431(3) 0.0580(9) Uani 1 1 d .
H01A H 0.342979 0.555622 0.538995 0.087 Uiso 1 1 calc GR
H01B H 0.175494 0.596652 0.500862 0.087 Uiso 1 1 calc GR
H01C H 0.215046 0.607353 0.607120 0.087 Uiso 1 1 calc GR

loop_
_atom_site_aniso_label
_atom_site_aniso_U_11
_atom_site_aniso_U_22
_atom_site_aniso_U_33
_atom_site_aniso_U_23
_atom_site_aniso_U_13
_atom_site_aniso_U_12
Fe1 0.0323(2) 0.0406(2) 0.0301(2) -0.00865(16) -0.00147(15) -0.00436(16)
Fe10 0.0332(2) 0.0437(2) 0.0325(2) -0.00854(17) 0.00173(15) -0.00702(17)
P1 0.0364(4) 0.0450(4) 0.0345(4) -0.0057(3) 0.0004(3) -0.0054(3)
P10 0.0371(4) 0.0441(4) 0.0349(4) -0.0057(3) -0.0005(3) -0.0049(3)
O1 0.0385(10) 0.0562(13) 0.0353(10) -0.0150(9) 0.0052(8) -0.0131(9)
O2 0.0343(10) 0.0581(13) 0.0357(10) -0.0083(9) 0.0003(8) -0.0093(9)
O007 0.0362(10) 0.0578(13) 0.0344(10) -0.0137(9) -0.0013(8) -0.0003(9)
O008 0.0324(9) 0.0567(13) 0.0362(10) -0.0098(9) -0.0002(8) -0.0049(9)
C7 0.0349(13) 0.0482(16) 0.0353(14) -0.0118(12) -0.0076(11) -0.0022(12)
C00A 0.0330(13) 0.0495(16) 0.0324(14) -0.0117(12) 0.0023(10) -0.0009(11)
C00B 0.0407(14) 0.0478(16) 0.0327(14) -0.0084(12) 0.0074(11) -0.0107(12)
C6 0.0333(13) 0.0506(16) 0.0343(14) -0.0120(12) -0.0009(10) -0.0071(12)
C1 0.0322(13) 0.0557(17) 0.0325(14) -0.0143(12) -0.0001(10) -0.0091(12)
C10 0.0496(16) 0.0426(16) 0.0408(16) -0.0122(13) -0.0026(12) -0.0088(13)
C00F 0.0371(14) 0.0537(17) 0.0378(15) -0.0155(13) -0.0001(11) 0.0033(12)
C3 0.0367(14) 0.0568(18) 0.0424(16) -0.0153(14) 0.0021(12) -0.0164(13)
C2 0.0373(14) 0.0453(16) 0.0434(16) -0.0154(13) 0.0024(11) -0.0094(12)
C00I 0.0377(14) 0.0424(15) 0.0324(14) -0.0057(11) -0.0012(10) -0.0023(11)
C00J 0.0493(16) 0.0393(15) 0.0468(17) -0.0108(13) -0.0002(13) 0.0004(13)
C8 0.0428(15) 0.0518(17) 0.0314(14) -0.0076(12) -0.0019(11) -0.0065(13)
C9 0.0419(15) 0.0480(17) 0.0407(16) -0.0179(13) -0.0002(12) -0.0045(13)
C5 0.0377(14) 0.0602(19) 0.0326(14) -0.0081(13) -0.0047(11) -0.0070(13)
C00N 0.0413(14) 0.0552(18) 0.0296(14) -0.0124(12) 0.0018(11) -0.0039(13)
C00O 0.0337(14) 0.068(2) 0.0423(16) -0.0133(15) -0.0012(12) 0.0009(14)
C11 0.0408(15) 0.0478(17) 0.0374(15) -0.0050(13) 0.0028(11) -0.0065(12)
C4 0.0308(13) 0.0625(19) 0.0374(15) -0.0108(14) -0.0035(11) -0.0044(13)
C00R 0.0323(13) 0.0623(19) 0.0305(14) -0.0104(13) 0.0020(10) -0.0025(13)
C00S 0.0492(17) 0.0508(18) 0.0454(17) -0.0167(14) -0.0027(13) -0.0081(14)
C00T 0.0362(14) 0.0570(19) 0.0479(17) -0.0076(14) -0.0030(12) -0.0019(13)
C12 0.0387(15) 0.0552(19) 0.0504(18) -0.0033(15) 0.0001(13) -0.0086(13)
C13 0.0507(18) 0.075(2) 0.0374(17) -0.0099(16) 0.0034(13) -0.0146(17)
C00W 0.0431(16) 0.069(2) 0.0379(16) -0.0037(15) 0.0077(12) -0.0144(15)
C14 0.0559(19) 0.053(2) 0.058(2) -0.0028(16) 0.0210(16) 0.0006(16)
C00Y 0.0347(14) 0.087(3) 0.0436(17) -0.0113(16) 0.0044(12) -0.0217(16)
C00Z 0.0510(18) 0.080(3) 0.0361(16) -0.0118(16) -0.0023(13) -0.0034(17)
C010 0.067(2) 0.0495(19) 0.057(2) 0.0004(16) -0.0231(17) -0.0141(16)

loop_
_atom_type_symbol
_atom_type_description
_atom_type_scat_dispersion_real
_atom_type_scat_dispersion_imag
_atom_type_scat_source
C C 0.0033 0.0016 'International Tables Vol C Tables 4.2.6.8 and 6.1.1.4'
H H 0.0000 0.0000 'International Tables Vol C Tables 4.2.6.8 and 6.1.1.4'
Fe Fe 0.3463 0.8444 'International Tables Vol C Tables 4.2.6.8 and 6.1.1.4'
O O 0.0106 0.0060 'International Tables Vol C Tables 4.2.6.8 and 6.1.1.4'
P P 0.1023 0.0942 'International Tables Vol C Tables 4.2.6.8 and 6.1.1.4'

loop_
_geom_angle_atom_site_label_1
_geom_angle_atom_site_label_2
_geom_angle_atom_site_label_3
_geom_angle
C7 Fe1 C10 69.33(13)
C7 Fe1 C3 123.54(13)
C7 Fe1 C8 41.02(12)
C7 Fe1 C9 68.61(12)
C7 Fe1 C5 151.49(12)
C7 Fe1 C4 162.78(13)
C6 Fe1 C7 41.20(12)
C6 Fe1 C10 41.07(12)
C6 Fe1 C3 154.79(13)
C6 Fe1 C2 115.20(12)
C6 Fe1 C8 68.84(12)
C6 Fe1 C9 68.52(12)
C6 Fe1 C5 115.97(12)
C6 Fe1 C4 155.64(12)
C1 Fe1 C7 114.72(12)
C1 Fe1 C6 97.85(11)
C1 Fe1 C10 116.26(13)
C1 Fe1 C3 68.96(12)
C1 Fe1 C2 41.26(12)
C1 Fe1 C8 154.19(13)
C1 Fe1 C9 155.97(13)
C1 Fe1 C5 41.36(12)
C1 Fe1 C4 68.74(12)
C10 Fe1 C3 164.08(13)
C10 Fe1 C8 68.72(13)
C10 Fe1 C9 40.75(12)
C10 Fe1 C5 104.54(13)
C10 Fe1 C4 125.54(13)
C3 Fe1 C8 113.72(13)
C3 Fe1 C9 130.82(13)
C2 Fe1 C7 102.27(12)
C2 Fe1 C10 151.91(12)
C2 Fe1 C3 41.04(12)
C2 Fe1 C8 123.16(13)
C2 Fe1 C9 162.37(13)
C2 Fe1 C5 69.55(13)
C2 Fe1 C4 68.65(13)
C8 Fe1 C9 40.34(12)
C5 Fe1 C3 68.82(13)
C5 Fe1 C8 164.38(13)
C5 Fe1 C9 125.65(13)
C5 Fe1 C4 40.82(12)
C4 Fe1 C3 40.28(13)
C4 Fe1 C8 131.07(12)
C4 Fe1 C9 115.70(13)
C00A Fe10 P10 50.92(8)
C00A Fe10 C00B 41.47(12)
C00A Fe10 C00F 115.29(12)
C00A Fe10 C00J 40.77(12)
C00A Fe10 C00N 68.97(12)
C00A Fe10 C00O 154.54(13)
C00A Fe10 C00S 68.46(12)
C00A Fe10 C00W 116.16(13)
C00A Fe10 C00Y 155.88(14)
C00B Fe10 P10 85.46(8)
C00B Fe10 C00F 102.35(13)
C00B Fe10 C00J 69.14(13)
C00B Fe10 C00N 40.88(11)
C00B Fe10 C00O 123.14(14)
C00B Fe10 C00S 68.55(13)
C00B Fe10 C00W 151.91(12)
C00B Fe10 C00Y 162.35(14)
C00F Fe10 P10 85.40(9)
C00F Fe10 C00J 151.83(12)
C00F Fe10 C00N 123.14(13)
C00F Fe10 C00O 40.76(12)
C00F Fe10 C00S 162.49(13)
C00F Fe10 C00W 69.43(15)
C00F Fe10 C00Y 68.62(15)
C00J Fe10 P10 67.51(9)
C00J Fe10 C00N 68.65(13)
C00J Fe10 C00O 164.64(14)
C00J Fe10 C00S 40.67(12)
C00J Fe10 C00W 104.93(15)
C00J Fe10 C00Y 125.94(15)
C00N Fe10 P10 119.86(9)
C00N Fe10 C00O 113.55(13)
C00N Fe10 C00S 40.46(13)
C00N Fe10 C00Y 130.70(13)
C00O Fe10 P10 119.64(9)
C00O Fe10 C00S 131.04(13)
C00R Fe10 P10 50.87(8)
C00R Fe10 C00A 97.99(11)
C00R Fe10 C00B 115.04(12)
C00R Fe10 C00F 41.25(13)
C00R Fe10 C00J 116.36(13)
C00R Fe10 C00N 154.35(13)
C00R Fe10 C00O 68.79(12)
C00R Fe10 C00S 155.89(13)
C00R Fe10 C00W 41.30(13)
C00R Fe10 C00Y 68.82(13)
C00S Fe10 P10 108.03(9)
C00W Fe10 P10 67.44(9)
C00W Fe10 C00N 164.32(13)
C00W Fe10 C00O 68.77(14)
C00W Fe10 C00S 125.62(15)
C00W Fe10 C00Y 40.90(13)
C00Y Fe10 P10 108.16(10)
C00Y Fe10 C00O 40.40(15)
C00Y Fe10 C00S 115.58(14)
O1 P1 O2 100.83(11)
O1 P1 C11 97.94(13)
O2 P1 C11 99.16(12)
O007 P10 Fe10 63.76(7)
O007 P10 C00I 97.89(12)
O008 P10 Fe10 63.90(7)
O008 P10 O007 100.57(11)
O008 P10 C00I 98.96(12)
C00I P10 Fe10 149.60(10)
C1 O1 P1 114.13(19)
C6 O2 P1 114.24(17)
C00R O007 P10 114.01(19)
C00A O008 P10 114.09(17)
Fe1 C7 H7 126.4
C6 C7 Fe1 68.52(15)
C6 C7 H7 126.4
C6 C7 C8 107.1(3)
C8 C7 Fe1 70.17(16)
C8 C7 H7 126.4
O008 C00A Fe10 121.30(19)
O008 C00A C00B 123.4(3)
O008 C00A C00J 127.7(3)
C00B C00A Fe10 70.15(16)
C00J C00A Fe10 70.76(17)
C00J C00A C00B 108.8(2)
Fe10 C00B H00B 126.5
C00A C00B Fe10 68.39(16)
C00A C00B H00B 126.4
C00N C00B Fe10 70.21(17)
C00N C00B C00A 107.1(3)
C00N C00B H00B 126.4
O2 C6 Fe1 121.31(18)
O2 C6 C7 122.8(3)
O2 C6 C10 128.0(3)
C7 C6 Fe1 70.28(16)
C10 C6 Fe1 70.40(16)
C10 C6 C7 109.0(3)
O1 C1 Fe1 121.63(18)
O1 C1 C2 123.4(3)
O1 C1 C5 127.4(3)
C2 C1 Fe1 70.12(16)
C2 C1 C5 109.0(3)
C5 C1 Fe1 70.70(17)
Fe1 C10 H10 126.3
C6 C10 Fe1 68.53(16)
C6 C10 H10 126.4
C6 C10 C9 107.2(3)
C9 C10 Fe1 70.35(17)
C9 C10 H10 126.4
Fe10 C00F H00F 126.5
C00O C00F Fe10 70.44(18)
C00O C00F H00F 126.3
C00R C00F Fe10 68.38(17)
C00R C00F H00F 126.3
C00R C00F C00O 107.4(3)
Fe1 C3 H3 127.2
C2 C3 Fe1 68.56(16)
C2 C3 H3 126.0
C4 C3 Fe1 69.84(17)
C4 C3 H3 126.0
C4 C3 C2 108.0(3)
Fe1 C2 H2 126.2
C1 C2 Fe1 68.62(16)
C1 C2 C3 107.4(3)
C1 C2 H2 126.3
C3 C2 Fe1 70.40(17)
C3 C2 H2 126.3
C00T C00I P10 106.0(2)
C00Z C00I P10 105.3(2)
C00Z C00I C00T 109.3(3)
C010 C00I P10 114.7(2)
C010 C00I C00T 111.0(3)
C010 C00I C00Z 110.3(3)
Fe10 C00J H00J 126.5
C00A C00J Fe10 68.47(17)
C00A C00J H00J 126.2
C00A C00J C00S 107.7(3)
C00S C00J Fe10 70.39(18)
C00S C00J H00J 126.2
Fe1 C8 H8 126.9
C7 C8 Fe1 68.81(15)
C7 C8 H8 126.0
C9 C8 Fe1 69.93(16)
C9 C8 C7 108.0(3)
C9 C8 H8 126.0
Fe1 C9 H9 127.3
C10 C9 Fe1 68.90(16)
C10 C9 H9 125.7
C8 C9 Fe1 69.74(17)
C8 C9 C10 108.6(3)
C8 C9 H9 125.7
Fe1 C5 H5 127.0
C1 C5 Fe1 67.95(16)
C1 C5 H5 126.7
C4 C5 Fe1 69.86(16)
C4 C5 C1 106.5(3)
C4 C5 H5 126.7
Fe10 C00N H00N 126.6
C00B C00N Fe10 68.91(16)
C00B C00N H00N 126.0
C00S C00N Fe10 70.09(18)
C00S C00N C00B 108.1(3)
C00S C00N H00N 126.0
Fe10 C00O H00O 127.2
C00F C00O Fe10 68.80(17)
C00F C00O H00O 125.9
C00Y C00O Fe10 69.73(19)
C00Y C00O C00F 108.3(3)
C00Y C00O H00O 125.9
C12 C11 P1 105.8(2)
C13 C11 P1 105.2(2)
C13 C11 C12 109.5(3)
C14 C11 P1 114.4(2)
C14 C11 C12 110.7(3)
C14 C11 C13 110.9(3)
Fe1 C4 H4 127.0
C3 C4 Fe1 69.88(16)
C3 C4 C5 109.1(3)
C3 C4 H4 125.4
C5 C4 Fe1 69.32(15)
C5 C4 H4 125.4
O007 C00R Fe10 121.51(19)
O007 C00R C00F 123.5(3)
O007 C00R C00W 127.2(3)
C00F C00R Fe10 70.38(16)
C00F C00R C00W 109.1(3)
C00W C00R Fe10 70.91(17)
Fe10 C00S H00S 127.3
C00J C00S Fe10 68.95(18)
C00J C00S H00S 125.8
C00N C00S Fe10 69.46(18)
C00N C00S C00J 108.3(3)
C00N C00S H00S 125.8
C00I C00T H00A 109.5
C00I C00T H00C 109.5
C00I C00T H00D 109.5
H00A C00T H00C 109.5
H00A C00T H00D 109.5
H00C C00T H00D 109.5
C11 C12 H12A 109.5
C11 C12 H12B 109.5
C11 C12 H12C 109.5
H12A C12 H12B 109.5
H12A C12 H12C 109.5
H12B C12 H12C 109.5
C11 C13 H13A 109.5
C11 C13 H13B 109.5
C11 C13 H13C 109.5
H13A C13 H13B 109.5
H13A C13 H13C 109.5
H13B C13 H13C 109.5
Fe10 C00W H00W 127.3
C00R C00W Fe10 67.79(17)
C00R C00W H00W 126.7
C00R C00W C00Y 106.5(3)
C00Y C00W Fe10 69.73(18)
C00Y C00W H00W 126.7
C11 C14 H14A 109.5
C11 C14 H14B 109.5
C11 C14 H14C 109.5
H14A C14 H14B 109.5
H14A C14 H14C 109.5
H14B C14 H14C 109.5
Fe10 C00Y H00Y 126.7
C00O C00Y Fe10 69.87(18)
C00O C00Y C00W 108.7(3)
C00O C00Y H00Y 125.6
C00W C00Y Fe10 69.37(17)
C00W C00Y H00Y 125.6
C00I C00Z H00E 109.5
C00I C00Z H00G 109.5
C00I C00Z H00H 109.5
H00E C00Z H00G 109.5
H00E C00Z H00H 109.5
H00G C00Z H00H 109.5
C00I C010 H01A 109.5
C00I C010 H01B 109.5
C00I C010 H01C 109.5
H01A C010 H01B 109.5
H01A C010 H01C 109.5
H01B C010 H01C 109.5

loop_
_geom_bond_atom_site_label_1
_geom_bond_atom_site_label_2
_geom_bond_distance
Fe1 C7 2.038(3)
Fe1 C6 2.015(3)
Fe1 C1 2.009(3)
Fe1 C10 2.040(3)
Fe1 C3 2.054(3)
Fe1 C2 2.029(3)
Fe1 C8 2.056(3)
Fe1 C9 2.059(3)
Fe1 C5 2.046(3)
Fe1 C4 2.053(3)
Fe10 P10 3.3084(13)
Fe10 C00A 2.007(3)
Fe10 C00B 2.031(3)
Fe10 C00F 2.032(3)
Fe10 C00J 2.037(3)
Fe10 C00N 2.048(3)
Fe10 C00O 2.053(3)
Fe10 C00R 2.005(3)
Fe10 C00S 2.056(3)
Fe10 C00W 2.047(3)
Fe10 C00Y 2.051(3)
P1 O1 1.667(2)
P1 O2 1.671(2)
P1 C11 1.839(3)
P10 O007 1.670(2)
P10 O008 1.665(2)
P10 C00I 1.841(3)
O1 C1 1.383(3)
O2 C6 1.385(3)
O007 C00R 1.386(3)
O008 C00A 1.392(3)
C7 H7 0.9500
C7 C6 1.426(4)
C7 C8 1.435(4)
C00A C00B 1.430(4)
C00A C00J 1.409(4)
C00B H00B 0.9500
C00B C00N 1.425(4)
C6 C10 1.422(4)
C1 C2 1.423(4)
C1 C5 1.432(4)
C10 H10 0.9500
C10 C9 1.427(4)
C00F H00F 0.9500
C00F C00O 1.423(4)
C00F C00R 1.422(4)
C3 H3 0.9500
C3 C2 1.431(4)
C3 C4 1.414(5)
C2 H2 0.9500
C00I C00T 1.533(4)
C00I C00Z 1.532(4)
C00I C010 1.516(4)
C00J H00J 0.9500
C00J C00S 1.422(4)
C8 H8 0.9500
C8 C9 1.419(4)
C9 H9 0.9500
C5 H5 0.9500
C5 C4 1.430(4)
C00N H00N 0.9500
C00N C00S 1.419(5)
C00O H00O 0.9500
C00O C00Y 1.417(5)
C11 C12 1.532(4)
C11 C13 1.527(4)
C11 C14 1.517(4)
C4 H4 0.9500
C00R C00W 1.429(5)
C00S H00S 0.9500
C00T H00A 0.9800
C00T H00C 0.9800
C00T H00D 0.9800
C12 H12A 0.9800
C12 H12B 0.9800
C12 H12C 0.9800
C13 H13A 0.9800
C13 H13B 0.9800
C13 H13C 0.9800
C00W H00W 0.9500
C00W C00Y 1.432(5)
C14 H14A 0.9800
C14 H14B 0.9800
C14 H14C 0.9800
C00Y H00Y 0.9500
C00Z H00E 0.9800
C00Z H00G 0.9800
C00Z H00H 0.9800
C010 H01A 0.9800
C010 H01B 0.9800
C010 H01C 0.9800
